data_4064116
loop_
_publ_author_name
'Burlakov, Vladimir V.'
'Kaleta, Katharina'
'Beweries, Torsten'
'Arndt, Perdita'
'Baumann, Wolfgang'
'Spannenberg, Anke'
'Shur, Vladimir B.'
'Rosenthal, Uwe'

_publ_section_title
;
 Reactions of Five-Membered Metallacyclocumulenes Cp2M(\h4-t-Bu-C4-t-Bu)
 (M = Ti, Zr) with Diisobutylaluminum Hydride
;
_journal_issue 5
_journal_name_full Organometallics
_journal_page_first 1157
_journal_paper_doi 10.1021/om1011374
_journal_volume 30
_journal_year 2011
_chemical_formula_sum 'C48 H96 Al4'
_chemical_formula_weight 781.17
_chemical_name_systematic
; 
 ? 
;
_space_group_IT_number 2
_symmetry_cell_setting triclinic
_symmetry_space_group_name_Hall '-P 1'
_symmetry_space_group_name_H-M 'P -1'
_atom_sites_solution_hydrogens geom
_atom_sites_solution_primary direct
_atom_sites_solution_secondary difmap
_audit_creation_method SHELXL-97
_cell_angle_alpha 112.794(3)
_cell_angle_beta 104.407(3)
_cell_angle_gamma 90.464(3)
_cell_formula_units_Z 1
_cell_length_a 9.1515(4)
_cell_length_b 11.5730(5)
_cell_length_c 14.0031(6)
_cell_measurement_reflns_used 6574
_cell_measurement_temperature 200(2)
_cell_measurement_theta_max 29.56
_cell_measurement_theta_min 1.83
_cell_volume 1315.16(11)
_computing_cell_refinement X-AREA
_computing_data_collection 'X-AREA (Stoe & Cie, 2005)'
_computing_data_reduction X-AREA
_computing_structure_refinement 'SHELXL-97 (Sheldrick, 2008)'
_computing_structure_solution 'SHELXS-97 (Sheldrick, 2008)'
_diffrn_ambient_temperature 200(2)
_diffrn_measured_fraction_theta_full 1.000
_diffrn_measured_fraction_theta_max 1.000
_diffrn_measurement_device_type 'STOE IPDS II'
_diffrn_measurement_method \w
_diffrn_radiation_monochromator graphite
_diffrn_radiation_source 'fine-focus sealed tube'
_diffrn_radiation_type MoK\a
_diffrn_radiation_wavelength 0.71073
_diffrn_reflns_av_R_equivalents 0.0369
_diffrn_reflns_av_sigmaI/netI 0.0396
_diffrn_reflns_limit_h_max 11
_diffrn_reflns_limit_h_min -11
_diffrn_reflns_limit_k_max 15
_diffrn_reflns_limit_k_min -15
_diffrn_reflns_limit_l_max 18
_diffrn_reflns_limit_l_min -18
_diffrn_reflns_number 21815
_diffrn_reflns_theta_full 27.50
_diffrn_reflns_theta_max 27.50
_diffrn_reflns_theta_min 1.92
_exptl_absorpt_coefficient_mu 0.116
_exptl_absorpt_correction_T_max 0.9597
_exptl_absorpt_correction_T_min 0.7351
_exptl_absorpt_correction_type numerical
_exptl_absorpt_process_details 'X-SHAPE and X-RED32 (Stoe & Cie, 2005)'
_exptl_crystal_colour colourless
_exptl_crystal_density_diffrn 0.986
_exptl_crystal_density_method 'not measured'
_exptl_crystal_description prism
_exptl_crystal_F_000 436
_exptl_crystal_size_max 0.50
_exptl_crystal_size_mid 0.44
_exptl_crystal_size_min 0.22
_refine_diff_density_max 0.973
_refine_diff_density_min -0.634
_refine_diff_density_rms 0.057
_refine_ls_extinction_method none
_refine_ls_goodness_of_fit_ref 1.081
_refine_ls_hydrogen_treatment mixed
_refine_ls_matrix_type full
_refine_ls_number_parameters 243
_refine_ls_number_reflns 6033
_refine_ls_number_restraints 21
_refine_ls_restrained_S_all 1.093
_refine_ls_R_factor_all 0.0794
_refine_ls_R_factor_gt 0.0595
_refine_ls_shift/su_max 0.001
_refine_ls_shift/su_mean 0.000
_refine_ls_structure_factor_coef Fsqd
_refine_ls_weighting_details 'calc w=1/[\s^2^(Fo^2^)+(0.1116P)^2^+0.1035P] where P=(Fo^2^+2Fc^2^)/3'
_refine_ls_weighting_scheme calc
_refine_ls_wR_factor_gt 0.1689
_refine_ls_wR_factor_ref 0.1781
_reflns_number_gt 4418
_reflns_number_total 6033
_reflns_threshold_expression >2sigma(I)
_cod_data_source_file om1011374_si_003.cif
_cod_data_source_block ks1095
_cod_original_cell_volume 1315.15(10)
_cod_original_sg_symbol_H-M P-1
_cod_database_code 4064116

loop_
_symmetry_equiv_pos_as_xyz
'x, y, z'
'-x, -y, -z'

loop_
_atom_site_label
_atom_site_type_symbol
_atom_site_fract_x
_atom_site_fract_y
_atom_site_fract_z
_atom_site_U_iso_or_equiv
_atom_site_adp_type
_atom_site_occupancy
_atom_site_symmetry_multiplicity
_atom_site_calc_flag
_atom_site_refinement_flags
_atom_site_disorder_assembly
_atom_site_disorder_group
Al1 Al 0.74228(7) 1.08373(6) 0.28503(5) 0.03039(18) Uani 1 1 d . . .
Al2 Al 0.49365(6) 1.10521(5) 0.08997(5) 0.02453(17) Uani 1 1 d . . .
C1 C 0.4415(2) 0.91094(18) 0.04459(16) 0.0249(4) Uani 1 1 d . . .
C2 C 0.5741(2) 0.89544(17) 0.10626(16) 0.0246(4) Uani 1 1 d . . .
C3 C 0.7043(2) 0.90332(19) 0.16923(17) 0.0282(4) Uani 1 1 d . . .
C4 C 0.8232(2) 0.8121(2) 0.1595(2) 0.0357(5) Uani 1 1 d . B .
H4A H 0.9248 0.8617 0.1899 0.043 Uiso 1 1 calc R . .
H4B H 0.8116 0.7615 0.0820 0.043 Uiso 1 1 calc R . .
C5 C 0.8190(3) 0.7219(3) 0.2142(2) 0.0620(9) Uani 1 1 d D . .
C9 C 0.2899(2) 0.8509(2) 0.04762(19) 0.0320(5) Uani 1 1 d . . .
C10 C 0.2878(3) 0.8848(3) 0.1636(2) 0.0561(7) Uani 1 1 d . . .
H10A H 0.3750 0.8546 0.2001 0.084 Uiso 1 1 calc R . .
H10B H 0.1936 0.8451 0.1646 0.084 Uiso 1 1 calc R . .
H10C H 0.2935 0.9767 0.2009 0.084 Uiso 1 1 calc R . .
C11 C 0.2786(3) 0.7080(3) -0.0122(3) 0.0565(8) Uani 1 1 d . . .
H11A H 0.2788 0.6872 -0.0870 0.085 Uiso 1 1 calc R . .
H11B H 0.1843 0.6687 -0.0109 0.085 Uiso 1 1 calc R . .
H11C H 0.3656 0.6762 0.0229 0.085 Uiso 1 1 calc R . .
C12 C 0.1539(3) 0.8968(3) -0.0096(3) 0.0479(6) Uani 1 1 d . . .
H12A H 0.1561 0.9880 0.0294 0.072 Uiso 1 1 calc R . .
H12B H 0.0599 0.8534 -0.0119 0.072 Uiso 1 1 calc R . .
H12C H 0.1582 0.8785 -0.0832 0.072 Uiso 1 1 calc R . .
C13 C 0.9611(3) 1.1405(2) 0.3261(2) 0.0416(5) Uani 1 1 d . . .
H13A H 1.0148 1.0886 0.3626 0.050 Uiso 1 1 calc R . .
H13B H 0.9911 1.1185 0.2585 0.050 Uiso 1 1 calc R . .
C14 C 1.0245(3) 1.2780(3) 0.3974(2) 0.0452(6) Uani 1 1 d . . .
H14 H 0.9914 1.3029 0.4649 0.054 Uiso 1 1 calc R . .
C15 C 0.9624(4) 1.3652(3) 0.3420(3) 0.0652(8) Uani 1 1 d . . .
H15A H 0.9904 1.3405 0.2742 0.098 Uiso 1 1 calc R . .
H15B H 1.0056 1.4525 0.3891 0.098 Uiso 1 1 calc R . .
H15C H 0.8515 1.3584 0.3271 0.098 Uiso 1 1 calc R . .
C16 C 1.1982(3) 1.2966(4) 0.4290(3) 0.0631(8) Uani 1 1 d . . .
H16A H 1.2330 1.2814 0.3648 0.095 Uiso 1 1 calc R . .
H16B H 1.2379 1.2372 0.4605 0.095 Uiso 1 1 calc R . .
H16C H 1.2348 1.3832 0.4818 0.095 Uiso 1 1 calc R . .
C17 C 0.6219(3) 1.1150(3) 0.3891(2) 0.0497(6) Uani 1 1 d . A .
H17A H 0.5285 1.1488 0.3626 0.060 Uiso 1 1 calc R . .
H17B H 0.5898 1.0325 0.3879 0.060 Uiso 1 1 calc R . .
C18 C 0.6933(3) 1.2029(3) 0.5053(2) 0.0554(7) Uani 1 1 d D . .
H18A H 0.8029 1.1908 0.5261 0.067 Uiso 0.726(8) 1 calc PR A 1
H18B H 0.7635 1.2778 0.5192 0.067 Uiso 0.274(8) 1 calc PR A 2
C21 C 0.3383(2) 1.2166(2) 0.12795(19) 0.0329(5) Uani 1 1 d . . .
H21A H 0.2460 1.1863 0.0663 0.039 Uiso 1 1 calc R . .
H21B H 0.3117 1.2080 0.1894 0.039 Uiso 1 1 calc R . .
C22 C 0.3799(3) 1.3576(2) 0.1581(2) 0.0395(5) Uani 1 1 d . . .
H22 H 0.4268 1.3651 0.1031 0.047 Uiso 1 1 calc R . .
C23 C 0.4955(3) 1.4177(3) 0.2670(3) 0.0585(8) Uani 1 1 d . . .
H23A H 0.4556 1.4045 0.3212 0.088 Uiso 1 1 calc R . .
H23B H 0.5155 1.5084 0.2864 0.088 Uiso 1 1 calc R . .
H23C H 0.5900 1.3791 0.2638 0.088 Uiso 1 1 calc R . .
C24 C 0.2398(4) 1.4289(3) 0.1575(3) 0.0576(8) Uani 1 1 d . . .
H24A H 0.1935 1.4250 0.2124 0.086 Uiso 1 1 calc R . .
H24B H 0.1661 1.3902 0.0865 0.086 Uiso 1 1 calc R . .
H24C H 0.2700 1.5173 0.1732 0.086 Uiso 1 1 calc R . .
H1 H 0.648(3) 1.146(2) 0.195(2) 0.032(6) Uiso 1 1 d . . .
C6A C 0.6730(5) 0.6297(5) 0.1458(5) 0.0528(17) Uiso 0.547(11) 1 d PD B 1
H6A1 H 0.6616 0.5686 0.1769 0.079 Uiso 0.547(11) 1 calc PR B 1
H6A2 H 0.6800 0.5849 0.0719 0.079 Uiso 0.547(11) 1 calc PR B 1
H6A3 H 0.5848 0.6771 0.1451 0.079 Uiso 0.547(11) 1 calc PR B 1
C7A C 0.9624(6) 0.6536(7) 0.2153(7) 0.0568(19) Uiso 0.547(11) 1 d PD B 1
H7A1 H 0.9599 0.5962 0.2512 0.085 Uiso 0.547(11) 1 calc PR B 1
H7A2 H 1.0527 0.7159 0.2542 0.085 Uiso 0.547(11) 1 calc PR B 1
H7A3 H 0.9662 0.6053 0.1411 0.085 Uiso 0.547(11) 1 calc PR B 1
C8A C 0.8030(10) 0.7767(8) 0.3296(4) 0.073(2) Uiso 0.547(11) 1 d PD B 1
H8A1 H 0.7998 0.7087 0.3546 0.109 Uiso 0.547(11) 1 calc PR B 1
H8A2 H 0.7091 0.8166 0.3307 0.109 Uiso 0.547(11) 1 calc PR B 1
H8A3 H 0.8901 0.8397 0.3770 0.109 Uiso 0.547(11) 1 calc PR B 1
C6B C 0.6656(6) 0.6571(9) 0.2044(10) 0.081(3) Uiso 0.453(11) 1 d PD B 2
H6B1 H 0.6824 0.6027 0.2442 0.121 Uiso 0.453(11) 1 calc PR B 2
H6B2 H 0.6151 0.6058 0.1284 0.121 Uiso 0.453(11) 1 calc PR B 2
H6B3 H 0.6015 0.7213 0.2344 0.121 Uiso 0.453(11) 1 calc PR B 2
C7B C 0.9358(8) 0.6289(6) 0.1838(7) 0.0448(18) Uiso 0.453(11) 1 d PD B 2
H7B1 H 0.9365 0.5698 0.2185 0.067 Uiso 0.453(11) 1 calc PR B 2
H7B2 H 1.0370 0.6759 0.2082 0.067 Uiso 0.453(11) 1 calc PR B 2
H7B3 H 0.9083 0.5820 0.1055 0.067 Uiso 0.453(11) 1 calc PR B 2
C8B C 0.8731(11) 0.8120(7) 0.3345(4) 0.069(2) Uiso 0.453(11) 1 d PD B 2
H8B1 H 0.8759 0.7638 0.3789 0.103 Uiso 0.453(11) 1 calc PR B 2
H8B2 H 0.8027 0.8757 0.3507 0.103 Uiso 0.453(11) 1 calc PR B 2
H8B3 H 0.9750 0.8538 0.3501 0.103 Uiso 0.453(11) 1 calc PR B 2
C19A C 0.6806(5) 1.3389(4) 0.5123(4) 0.0581(13) Uiso 0.726(8) 1 d PD A 1
H19A H 0.7266 1.3991 0.5865 0.087 Uiso 0.726(8) 1 calc PR A 1
H19B H 0.5733 1.3504 0.4903 0.087 Uiso 0.726(8) 1 calc PR A 1
H19C H 0.7338 1.3532 0.4645 0.087 Uiso 0.726(8) 1 calc PR A 1
C20A C 0.6154(6) 1.1867(6) 0.5857(4) 0.0654(14) Uiso 0.726(8) 1 d PD A 1
H20A H 0.6685 1.2462 0.6589 0.098 Uiso 0.726(8) 1 calc PR A 1
H20B H 0.6188 1.1002 0.5813 0.098 Uiso 0.726(8) 1 calc PR A 1
H20C H 0.5094 1.2034 0.5681 0.098 Uiso 0.726(8) 1 calc PR A 1
C19B C 0.7651(19) 1.0953(12) 0.5325(15) 0.096(6) Uiso 0.274(8) 1 d PD A 2
H19D H 0.8232 1.1289 0.6085 0.144 Uiso 0.274(8) 1 calc PR A 2
H19E H 0.8331 1.0587 0.4873 0.144 Uiso 0.274(8) 1 calc PR A 2
H19F H 0.6848 1.0299 0.5191 0.144 Uiso 0.274(8) 1 calc PR A 2
C20B C 0.5837(12) 1.2231(12) 0.5767(8) 0.051(3) Uiso 0.274(8) 1 d PD A 2
H20D H 0.6361 1.2804 0.6508 0.077 Uiso 0.274(8) 1 calc PR A 2
H20E H 0.5499 1.1419 0.5754 0.077 Uiso 0.274(8) 1 calc PR A 2
H20F H 0.4954 1.2599 0.5491 0.077 Uiso 0.274(8) 1 calc PR A 2

loop_
_atom_site_aniso_label
_atom_site_aniso_U_11
_atom_site_aniso_U_22
_atom_site_aniso_U_33
_atom_site_aniso_U_23
_atom_site_aniso_U_13
_atom_site_aniso_U_12
Al1 0.0304(3) 0.0313(4) 0.0265(3) 0.0099(3) 0.0055(2) 0.0028(2)
Al2 0.0269(3) 0.0204(3) 0.0258(3) 0.0079(2) 0.0084(2) 0.0057(2)
C1 0.0245(9) 0.0214(9) 0.0289(10) 0.0097(8) 0.0083(7) 0.0037(7)
C2 0.0311(9) 0.0169(9) 0.0279(10) 0.0089(8) 0.0120(8) 0.0042(7)
C3 0.0284(9) 0.0276(10) 0.0317(11) 0.0146(9) 0.0093(8) 0.0061(8)
C4 0.0330(10) 0.0346(12) 0.0438(13) 0.0190(10) 0.0122(9) 0.0127(9)
C5 0.0625(17) 0.069(2) 0.091(2) 0.061(2) 0.0355(17) 0.0350(15)
C9 0.0261(9) 0.0314(11) 0.0399(12) 0.0157(10) 0.0091(8) 0.0013(8)
C10 0.0416(13) 0.085(2) 0.0497(16) 0.0313(16) 0.0195(12) -0.0049(13)
C11 0.0432(13) 0.0326(14) 0.092(2) 0.0212(14) 0.0231(14) -0.0030(10)
C12 0.0253(10) 0.0542(16) 0.0681(18) 0.0315(14) 0.0082(11) 0.0026(10)
C13 0.0327(11) 0.0475(14) 0.0393(13) 0.0150(11) 0.0050(10) 0.0022(10)
C14 0.0350(12) 0.0549(16) 0.0369(13) 0.0130(12) 0.0045(10) -0.0078(10)
C15 0.0594(18) 0.0533(19) 0.073(2) 0.0240(17) 0.0026(16) -0.0101(14)
C16 0.0383(14) 0.080(2) 0.0599(19) 0.0240(17) 0.0024(13) -0.0139(14)
C17 0.0476(14) 0.0573(17) 0.0368(14) 0.0082(12) 0.0164(11) 0.0004(12)
C18 0.0496(15) 0.074(2) 0.0346(14) 0.0133(14) 0.0117(12) 0.0000(13)
C21 0.0354(10) 0.0299(11) 0.0364(12) 0.0125(9) 0.0164(9) 0.0116(8)
C22 0.0476(13) 0.0306(12) 0.0473(14) 0.0158(11) 0.0241(11) 0.0143(10)
C23 0.0563(16) 0.0355(14) 0.067(2) 0.0038(13) 0.0147(14) 0.0064(12)
C24 0.0671(18) 0.0404(15) 0.067(2) 0.0179(14) 0.0277(15) 0.0297(13)

loop_
_atom_type_symbol
_atom_type_description
_atom_type_scat_dispersion_real
_atom_type_scat_dispersion_imag
_atom_type_scat_source
C C 0.0033 0.0016 'International Tables Vol C Tables 4.2.6.8 and 6.1.1.4'
H H 0.0000 0.0000 'International Tables Vol C Tables 4.2.6.8 and 6.1.1.4'
Al Al 0.0645 0.0514 'International Tables Vol C Tables 4.2.6.8 and 6.1.1.4'

loop_
_geom_angle_atom_site_label_1
_geom_angle_atom_site_label_2
_geom_angle_atom_site_label_3
_geom_angle
_geom_angle_site_symmetry_1
_geom_angle_site_symmetry_3
C17 Al1 C13 123.69(12) . .
C17 Al1 C3 114.46(11) . .
C13 Al1 C3 107.72(10) . .
C21 Al2 C1 117.50(9) . 2_675
C21 Al2 C1 118.45(9) . .
C1 Al2 C1 96.29(7) 2_675 .
C21 Al2 Al2 134.68(8) . 2_675
C1 Al2 Al2 48.84(6) 2_675 2_675
C1 Al2 Al2 47.45(6) . 2_675
C2 C1 C9 117.91(17) . .
C2 C1 Al2 100.26(13) . 2_675
C9 C1 Al2 126.97(15) . 2_675
C2 C1 Al2 96.01(13) . .
C9 C1 Al2 123.68(13) . .
Al2 C1 Al2 83.71(7) 2_675 .
C3 C2 C1 169.1(2) . .
C2 C3 C4 130.6(2) . .
C2 C3 Al1 105.26(14) . .
C4 C3 Al1 123.58(16) . .
C3 C4 C5 116.07(18) . .
C4 C5 C8A 117.8(4) . .
C4 C5 C6B 119.6(4) . .
C8A C5 C6B 75.9(5) . .
C4 C5 C7A 109.6(3) . .
C8A C5 C7A 107.6(4) . .
C6B C5 C7A 121.7(5) . .
C4 C5 C7B 107.5(3) . .
C8A C5 C7B 120.5(5) . .
C6B C5 C7B 113.3(5) . .
C4 C5 C8B 101.8(4) . .
C6B C5 C8B 103.3(5) . .
C7A C5 C8B 94.8(5) . .
C7B C5 C8B 110.6(5) . .
C4 C5 C6A 104.6(3) . .
C8A C5 C6A 105.1(4) . .
C7A C5 C6A 112.1(4) . .
C7B C5 C6A 98.2(4) . .
C8B C5 C6A 132.5(4) . .
C10 C9 C12 109.6(2) . .
C10 C9 C11 110.2(2) . .
C12 C9 C11 108.0(2) . .
C10 C9 C1 110.12(19) . .
C12 C9 C1 110.50(17) . .
C11 C9 C1 108.37(18) . .
C14 C13 Al1 121.30(18) . .
C13 C14 C16 111.9(2) . .
C13 C14 C15 111.2(2) . .
C16 C14 C15 109.4(2) . .
C18 C17 Al1 118.84(19) . .
C17 C18 C20A 114.4(3) . .
C17 C18 C20B 113.2(5) . .
C17 C18 C19B 92.2(7) . .
C20A C18 C19B 74.3(7) . .
C20B C18 C19B 94.9(9) . .
C17 C18 C19A 106.8(3) . .
C20A C18 C19A 107.7(3) . .
C20B C18 C19A 89.3(6) . .
C19B C18 C19A 157.1(8) . .
C22 C21 Al2 116.72(15) . .
C23 C22 C24 110.0(2) . .
C23 C22 C21 110.9(2) . .
C24 C22 C21 111.8(2) . .

loop_
_geom_bond_atom_site_label_1
_geom_bond_atom_site_label_2
_geom_bond_distance
_geom_bond_site_symmetry_2
Al1 C17 1.966(3) .
Al1 C13 1.971(2) .
Al1 C3 2.048(2) .
Al2 C21 1.960(2) .
Al2 C1 2.055(2) 2_675
Al2 C1 2.100(2) .
Al2 Al2 2.7728(12) 2_675
C1 C2 1.361(3) .
C1 C9 1.564(3) .
C1 Al2 2.055(2) 2_675
C2 C3 1.272(3) .
C3 C4 1.516(3) .
C4 C5 1.521(3) .
C5 C8A 1.535(3) .
C5 C6B 1.536(3) .
C5 C7A 1.538(3) .
C5 C7B 1.540(3) .
C5 C8B 1.544(3) .
C5 C6A 1.546(3) .
C9 C10 1.521(4) .
C9 C12 1.522(3) .
C9 C11 1.526(3) .
C13 C14 1.527(4) .
C14 C16 1.529(4) .
C14 C15 1.530(4) .
C17 C18 1.513(4) .
C18 C20A 1.540(3) .
C18 C20B 1.542(4) .
C18 C19B 1.545(4) .
C18 C19A 1.545(3) .
C21 C22 1.537(3) .
C22 C23 1.513(4) .
C22 C24 1.531(3) .
